data_1100265
loop_
_publ_author_name
'Reichardt, Christian'
'Erfurt, Hans-Peter'
'Harms, Klaus'
'Sch\"afer, Gerhard'

_publ_section_title
;
 Syntheses, Absolute Configurations, and UV/Vis Spectroscopic Properties
 of New Chiral Tri- and Pentamethinium Streptocyanine Dyes with
 4-Aminophenyl 4-Methylphenyl Sulfoxide Endgroups
;
_journal_coden_ASTM EJOCFK
_journal_issue 3
_journal_name_full 'European Journal of Organic Chemistry'
_journal_page_first 439
_journal_page_last 452
_journal_paper_doi 10.1002/1099-0690(20022)2002:3<439::AID-EJOC439>3.0.CO;2-B
_journal_volume 2002
_journal_year 2002
_chemical_formula_moiety 'C29 H27 N2 O2 S2 1+,Br1 1-,3(H2 O1)'
_chemical_formula_sum 'C29 H33 Br N2 O5 S2'
_chemical_melting_point 488.15
_chemical_name_systematic
;
(-)-(S,S)-1,3-bis(4-(4-Methylphenylsulfinyl)phenylamino)trimethinium bromide trihydrate
;
_space_group_IT_number 4
_symmetry_cell_setting monoclinic
_symmetry_space_group_name_Hall 'P 2yb'
_symmetry_space_group_name_H-M 'P 1 21 1'
_cell_angle_alpha 90
_cell_angle_beta 91.40(2)
_cell_angle_gamma 90
_cell_formula_units_Z 4
_cell_length_a 5.4024(4)
_cell_length_b 16.4819(13)
_cell_length_c 33.130(18)
_cell_volume 2949.075
_diffrn_ambient_temperature 193
_exptl_crystal_colour colorless.
_exptl_crystal_density_diffrn 1.427
_exptl_crystal_description 'narrow plate'
_exptl_crystal_preparation 'ethanol/petroleum ether(40-60)'
_refine_ls_R_factor_gt 4.78
_refine_ls_wR_factor_gt 4.78
_cod_original_sg_symbol_H-M 'P 21'
_cod_original_formula_sum 'C29 H33 Br1 N2 O5 S2'
_cod_database_code 1100265

loop_
_symmetry_equiv_pos_site_id
_symmetry_equiv_pos_as_xyz
1 x,y,z
2 -x,1/2+y,-z

loop_
_atom_site_label
_atom_site_type_symbol
_atom_site_fract_x
_atom_site_fract_y
_atom_site_fract_z
S1 S -0.0757(3) 0.83082(14) 0.34916(5)
O1 O -0.0830(9) 0.9194(3) 0.35924(12)
N1 N 0.6442(9) 0.6667(3) 0.46042(15)
H1 H 0.60(1) 0.624(2) 0.4643(17)
C1 C 0.8350(9) 0.6963(3) 0.48123(14)
H2 H 0.87160 0.75230 0.47800
S2 S 0.0586(3) 0.58035(13) 1.15727(5)
O2 O 0.0620(9) 0.6691(3) 1.14669(13)
N2 N -0.6272(9) 0.4130(3) 1.04151(14)
H3 H -0.588(9) 0.369(2) 1.0417(16)
C2 C -0.8211(9) 0.4404(3) 1.02173(14)
H4 H -0.86570 0.49540 1.02610
Br1 Br -0.0009(2) 0.90629(3) 0.50629(2)
S3 S 2.1006(3) 0.80434(11) 0.66155(4)
O3 O 2.1492(8) 0.8894(3) 0.64941(11)
N3 N 1.3268(8) 0.6577(3) 0.55372(14)
H5 H 1.304(9) 0.614(2) 0.5592(14)
C3 C 0.9845(8) 0.6523(4) 0.50713(13)
H6 H 0.95870 0.59570 0.51070
S4 S -2.1072(3) 0.54915(11) 0.84582(5)
O4 O -2.1592(7) 0.6334(3) 0.85904(12)
N4 N -1.3110(9) 0.4011(3) 0.94866(12)
H7 H -1.297(9) 0.3574(19) 0.9430(14)
C4 C -0.9665(9) 0.3963(4) 0.99508(13)
H8 H -0.93390 0.34040 0.99050
Br2 Br 0.97126(11) 0.65068(3) 0.99904(4)
C5 C 1.1708(9) 0.6914(3) 0.52765(14)
H9 H 1.18960 0.74780 0.52270
C6 C -1.1587(9) 0.4343(3) 0.97522(14)
H10 H -1.18410 0.49000 0.98130
C7 C 0.1448(10) 0.7859(4) 0.38368(15)
C8 C -0.1547(10) 0.5336(4) 1.12231(16)
C9 C 0.1427(10) 0.7027(4) 0.38649(16)
H11 H 0.02500 0.67190 0.37120
C10 C -0.1354(10) 0.4511(4) 1.11698(16)
H12 H -0.01280 0.42100 1.13160
C11 C 0.3127(9) 0.6643(4) 0.41169(16)
H13 H 0.31580 0.60680 0.41330
C12 C -0.2944(9) 0.4126(4) 1.09045(14)
H14 H -0.28190 0.35570 1.08670
C13 C 0.4798(9) 0.7102(3) 0.43478(14)
C14 C -0.4729(9) 0.4560(3) 1.06903(14)
C15 C 0.4755(10) 0.7945(3) 0.43208(16)
H15 H 0.58870 0.82620 0.44780
C16 C -0.4881(10) 0.5397(3) 1.07380(16)
H16 H -0.60810 0.57030 1.05890
C17 C 0.3070(11) 0.8312(4) 0.40670(16)
H17 H 0.30240 0.88870 0.40500
C18 C -0.3266(10) 0.5772(3) 1.10041(17)
H18 H -0.33430 0.63440 1.10370
C19 C 0.0977(10) 0.8258(3) 0.30412(15)
C20 C -0.1139(9) 0.5749(3) 1.20227(15)
C21 C -0.0022(10) 0.7829(4) 0.27181(16)
H19 H -0.15030 0.75260 0.27470
C22 C -0.0151(10) 0.5309(4) 1.23476(17)
H20 H 0.13160 0.50000 1.23170
C23 C 0.1154(10) 0.7842(4) 0.23509(16)
H21 H 0.04740 0.75460 0.21290
C24 C -0.130(1) 0.5324(3) 1.27114(17)
H22 H -0.06210 0.50190 1.29310
C25 C 0.3304(10) 0.8282(3) 0.23051(16)
C26 C -0.3411(10) 0.5771(3) 1.27668(17)
C27 C 0.4314(10) 0.8696(3) 0.26363(17)
H23 H 0.58180 0.89870 0.26090
C28 C -0.4431(10) 0.6190(4) 1.24395(17)
H24 H -0.59230 0.64860 1.24710
C29 C 0.3167(10) 0.8691(4) 0.30059(16)
H25 H 0.38630 0.89770 0.32300
C30 C -0.3303(9) 0.6185(4) 1.20664(17)
H26 H -0.40090 0.64770 1.18450
C31 C 0.4538(11) 0.8335(4) 0.19033(18)
H27 H 0.36190 0.80050 0.17050
H28 H 0.62410 0.81340 0.19310
H29 H 0.45580 0.89010 0.18130
C32 C -0.4648(12) 0.5807(5) 1.31686(19)
H30 H -0.37160 0.54750 1.33650
H31 H -0.63420 0.55990 1.31400
H32 H -0.46900 0.63700 1.32630
C33 C 1.8751(9) 0.7640(3) 0.62685(15)
C34 C -1.8782(9) 0.5073(3) 0.87979(14)
C35 C 1.8565(9) 0.6806(4) 0.62361(16)
H33 H 1.96790 0.64670 0.63850
C36 C -1.8484(10) 0.4239(3) 0.88001(15)
H34 H -1.95540 0.39040 0.86410
C37 C 1.6756(9) 0.6466(4) 0.59872(15)
H35 H 1.66450 0.58930 0.59630
C38 C -1.6618(10) 0.3899(4) 0.90361(14)
H36 H -1.64090 0.33270 0.90420
C39 C 1.5112(9) 0.6951(3) 0.57732(14)
C40 C -1.5028(8) 0.4398(3) 0.92671(13)
C41 C 1.5339(10) 0.7798(3) 0.57978(15)
H37 H 1.42330 0.81370 0.56480
C42 C -1.5395(10) 0.5226(3) 0.92726(15)
H38 H -1.43530 0.55640 0.94350
C43 C 1.7168(10) 0.8134(4) 0.60397(16)
H39 H 1.73540 0.87070 0.60510
C44 C -1.7292(10) 0.5563(3) 0.90394(15)
H40 H -1.75700 0.61320 0.90450
C45 C 1.9138(9) 0.8107(3) 0.70554(15)
C46 C -1.9178(9) 0.5588(3) 0.80241(16)
C47 C 2.0041(10) 0.7726(4) 0.74002(17)
H41 H 2.15010 0.74060 0.73930
C48 C -2.0057(10) 0.5226(3) 0.76708(17)
H42 H -2.15190 0.49060 0.76690
C49 C 1.8773(10) 0.7820(4) 0.77590(16)
H43 H 1.93780 0.75590 0.79970
C50 C -1.8754(10) 0.5342(3) 0.73193(17)
H44 H -1.93460 0.51000 0.70750
C51 C 1.6658(10) 0.8285(4) 0.77744(16)
C52 C -1.6619(9) 0.5801(3) 0.73173(16)
C53 C 1.5771(10) 0.8648(4) 0.74214(19)
H45 H 1.42900 0.89580 0.74270
C54 C -1.5765(9) 0.6141(3) 0.76765(17)
H46 H -1.42820 0.64510 0.76790
C55 C 1.7006(9) 0.8567(3) 0.70594(16)
H47 H 1.63930 0.88230 0.68200
C56 C -1.7023(9) 0.6040(3) 0.80317(16)
H48 H -1.64170 0.62770 0.82760
C57 C 1.5298(12) 0.8406(5) 0.81613(19)
H49 H 1.61700 0.81190 0.83810
H50 H 1.36120 0.81920 0.81300
H51 H 1.52280 0.89870 0.82240
C58 C -1.5250(11) 0.5935(4) 0.69321(18)
H52 H -1.61120 0.56520 0.67100
H53 H -1.35620 0.57230 0.69630
H54 H -1.51860 0.65170 0.68730
O5 O 0.7752(10) 0.2421(3) 0.92207(14)
O6 O 0.5248(8) 0.2582(3) 1.0200(2)
O7 O 0.2557(11) 0.4957(3) 0.57435(15)
O8 O -0.5023(12) 0.5138(4) 0.4808(3)
O9 O -0.0917(14) 0.7656(4) 0.9079(2)
O10 O 0.0723(14) 1.0162(4) 0.5965(2)
H55 H 0.848(13) 0.200(3) 0.935(2)
H56 H 0.924(8) 0.264(5) 0.918(2)
H57 H 0.396(10) 0.243(5) 1.0048(19)
H58 H 0.676(7) 0.239(4) 1.016(2)
H59 H 0.193(14) 0.471(4) 0.5523(15)
H60 H 0.093(6) 0.503(5) 0.577(3)
H61 H -0.398(12) 0.479(4) 0.493(2)
H62 H -0.486(17) 0.494(5) 0.4556(14)

loop_
_atom_type_symbol
_atom_type_radius_bond
C 0.68
H 0.23
Br 1.21
N 0.68
O 0.68
S 1.02
